data_4337647
loop_
_publ_author_name
'Mariappan, Kadarkaraisamy'
'Alaparthi, Madhubabu'
'Caple, Gerald'
'Balasubramanian, Vinothini'
'Hoffman, Mariah M.'
'Hudspeth, Mikaela'
'Sykes, Andrew G.'

_publ_section_title
;
 Selective Fluorescence Sensing of Copper(II) and Water via Competing
 Imine Hydrolysis and Alcohol Oxidation Pathways Sensitive to Water
 Content in Aqueous Acetonitrile Mixtures.
;
_journal_issue 6
_journal_name_full 'Inorganic chemistry'
_journal_page_first 2953
_journal_page_last 2962
_journal_paper_doi 10.1021/ic402723c
_journal_volume 53
_journal_year 2014
_chemical_formula_moiety 'C22 H22 O7, Cl2 Cu'
_chemical_formula_sum 'C22 H22 Cl2 Cu O7'
_chemical_formula_weight 532.84
_chemical_name_common 1.CuCl2
_chemical_name_systematic
;
 ?
;
_space_group_IT_number 2
_symmetry_cell_setting triclinic
_symmetry_space_group_name_Hall '-P 1'
_symmetry_space_group_name_H-M 'P -1'
_atom_sites_solution_hydrogens geom
_atom_sites_solution_primary direct
_atom_sites_solution_secondary difmap
_audit_creation_method SHELXL-97
_cell_angle_alpha 70.3240(10)
_cell_angle_beta 88.6490(10)
_cell_angle_gamma 78.1190(10)
_cell_formula_units_Z 2
_cell_length_a 8.0308(6)
_cell_length_b 11.7948(8)
_cell_length_c 12.5327(9)
_cell_measurement_reflns_used 6887
_cell_measurement_temperature 100(2)
_cell_measurement_theta_max 28.09
_cell_measurement_theta_min 2.59
_cell_volume 1092.51(14)
_computing_cell_refinement 'Bruker SMART'
_computing_data_collection 'Bruker SMART'
_computing_data_reduction 'Bruker SAINT'
_computing_molecular_graphics 'Bruker SHELXTL'
_computing_publication_material 'Bruker SHELXTL'
_computing_structure_refinement 'Bruker SHELXTL'
_computing_structure_solution 'Bruker SHELXTL'
_diffrn_ambient_temperature 100(2)
_diffrn_measured_fraction_theta_full 0.998
_diffrn_measured_fraction_theta_max 0.998
_diffrn_measurement_device_type 'CCD area detector'
_diffrn_measurement_method 'phi and omega scans'
_diffrn_radiation_monochromator graphite
_diffrn_radiation_source 'fine-focus sealed tube'
_diffrn_radiation_type MoK\a
_diffrn_radiation_wavelength 0.71073
_diffrn_reflns_av_R_equivalents 0.0301
_diffrn_reflns_av_sigmaI/netI 0.0396
_diffrn_reflns_limit_h_max 10
_diffrn_reflns_limit_h_min -10
_diffrn_reflns_limit_k_max 15
_diffrn_reflns_limit_k_min -15
_diffrn_reflns_limit_l_max 16
_diffrn_reflns_limit_l_min -15
_diffrn_reflns_number 12867
_diffrn_reflns_theta_full 25.00
_diffrn_reflns_theta_max 28.14
_diffrn_reflns_theta_min 1.73
_diffrn_standards_decay_% 0
_diffrn_standards_interval_count 0
_diffrn_standards_interval_time 0
_diffrn_standards_number 0
_exptl_absorpt_coefficient_mu 1.287
_exptl_absorpt_correction_T_max 0.7829
_exptl_absorpt_correction_T_min 0.6270
_exptl_absorpt_correction_type multi-scan
_exptl_absorpt_process_details SADABS
_exptl_crystal_colour yellow
_exptl_crystal_density_diffrn 1.620
_exptl_crystal_density_method 'not measured'
_exptl_crystal_description block
_exptl_crystal_F_000 546
_exptl_crystal_size_max 0.39
_exptl_crystal_size_mid 0.25
_exptl_crystal_size_min 0.20
_refine_diff_density_max 0.691
_refine_diff_density_min -0.527
_refine_diff_density_rms 0.068
_refine_ls_extinction_method none
_refine_ls_goodness_of_fit_ref 1.042
_refine_ls_hydrogen_treatment constr
_refine_ls_matrix_type full
_refine_ls_number_parameters 289
_refine_ls_number_reflns 5057
_refine_ls_number_restraints 0
_refine_ls_restrained_S_all 1.042
_refine_ls_R_factor_all 0.0571
_refine_ls_R_factor_gt 0.0394
_refine_ls_shift/su_max 0.001
_refine_ls_shift/su_mean 0.000
_refine_ls_structure_factor_coef Fsqd
_refine_ls_weighting_details 'calc w=1/[\s^2^(Fo^2^)+(0.0408P)^2^+0.9858P] where P=(Fo^2^+2Fc^2^)/3'
_refine_ls_weighting_scheme calc
_refine_ls_wR_factor_gt 0.0889
_refine_ls_wR_factor_ref 0.0971
_reflns_number_gt 3961
_reflns_number_total 5057
_reflns_threshold_expression >2sigma(I)
_cod_data_source_file ic402723c_si_001.cif
_cod_data_source_block 13050
_cod_depositor_comments
;
The following automatic conversions were performed:

'_symmetry_cell_setting' value 'Triclinic' changed to 'triclinic'
according to
/usr/data/users/saulius/crontab/automatic-downloads/current/ACS/lib/dictionaries/cif_core.dic
dictionary named 'cif_core.dic' version 2.4.2 from 2011-04-26.

Automatic conversion script
Id: cif_fix_values 2281 2013-09-26 08:29:07Z andrius 
;
_cod_database_code 4337647

loop_
_symmetry_equiv_pos_as_xyz
'x, y, z'
'-x, -y, -z'

loop_
_atom_site_label
_atom_site_type_symbol
_atom_site_fract_x
_atom_site_fract_y
_atom_site_fract_z
_atom_site_U_iso_or_equiv
_atom_site_adp_type
_atom_site_occupancy
_atom_site_symmetry_multiplicity
_atom_site_calc_flag
_atom_site_refinement_flags
O4 O 0.7096(2) 0.79303(15) 0.75718(14) 0.0171(4) Uani 1 1 d .
C3 C 0.7566(3) 1.2173(2) 0.2733(2) 0.0204(6) Uani 1 1 d .
H3 H 0.7011 1.2997 0.2497 0.025 Uiso 1 1 calc R
O5 O 1.2117(2) 0.63403(16) 0.47156(15) 0.0207(4) Uani 1 1 d .
C16 C 1.1514(3) 0.6637(2) 0.3574(2) 0.0199(6) Uani 1 1 d .
H16A H 1.0516 0.6297 0.3563 0.024 Uiso 1 1 calc R
H16B H 1.2387 0.6283 0.3161 0.024 Uiso 1 1 calc R
C15 C 1.1073(3) 0.8002(2) 0.3022(2) 0.0188(6) Uani 1 1 d .
H15A H 1.2088 0.8342 0.2954 0.023 Uiso 1 1 calc R
H15B H 1.0551 0.8222 0.2269 0.023 Uiso 1 1 calc R
O7 O 1.1496(2) 0.48985(16) 0.70256(14) 0.0206(4) Uani 1 1 d .
O6 O 0.9167(2) 0.57268(15) 0.85072(15) 0.0190(4) Uani 1 1 d .
O1 O 0.4953(2) 1.28583(16) 0.40227(15) 0.0208(4) Uani 1 1 d .
O2 O 0.8682(3) 0.81691(19) 0.57313(18) 0.0348(5) Uani 1 1 d .
O3 O 0.9880(2) 0.84732(16) 0.37471(14) 0.0201(4) Uani 1 1 d .
C9 C 0.5739(3) 1.1069(2) 0.5634(2) 0.0150(5) Uani 1 1 d .
C14 C 0.6344(3) 0.9135(2) 0.7188(2) 0.0146(5) Uani 1 1 d .
C5 C 0.7247(3) 1.1369(2) 0.3779(2) 0.0164(5) Uani 1 1 d .
C11 C 0.4656(3) 1.1585(2) 0.6297(2) 0.0180(5) Uani 1 1 d .
H11 H 0.4051 1.2394 0.5990 0.022 Uiso 1 1 calc R
C4 C 0.9187(3) 0.9694(2) 0.3417(2) 0.0169(5) Uani 1 1 d .
C10 C 0.6646(3) 0.9831(2) 0.6058(2) 0.0146(5) Uani 1 1 d .
C20 C 0.9990(3) 0.4471(2) 0.8717(2) 0.0196(6) Uani 1 1 d .
H20A H 0.9316 0.4084 0.8368 0.023 Uiso 1 1 calc R
H20B H 1.0105 0.4024 0.9527 0.023 Uiso 1 1 calc R
C21 C 0.7408(3) 0.5848(2) 0.8726(2) 0.0190(6) Uani 1 1 d .
H21A H 0.7257 0.5274 0.9467 0.023 Uiso 1 1 calc R
H21B H 0.6805 0.5670 0.8160 0.023 Uiso 1 1 calc R
C8 C 0.7829(3) 0.9322(2) 0.5330(2) 0.0139(5) Uani 1 1 d .
C19 C 1.1717(3) 0.4436(2) 0.8229(2) 0.0190(5) Uani 1 1 d .
H19A H 1.2324 0.4936 0.8484 0.023 Uiso 1 1 calc R
H19B H 1.2377 0.3597 0.8480 0.023 Uiso 1 1 calc R
C1 C 0.8716(3) 1.1742(2) 0.2039(2) 0.0210(6) Uani 1 1 d .
H1 H 0.8958 1.2285 0.1350 0.025 Uiso 1 1 calc R
C6 C 0.8085(3) 1.0120(2) 0.4174(2) 0.0149(5) Uani 1 1 d .
C13 C 0.5298(3) 0.9691(2) 0.7860(2) 0.0181(5) Uani 1 1 d .
H13 H 0.5164 0.9237 0.8612 0.022 Uiso 1 1 calc R
C2 C 0.9498(3) 1.0514(2) 0.2368(2) 0.0192(6) Uani 1 1 d .
H2 H 1.0239 1.0229 0.1889 0.023 Uiso 1 1 calc R
C17 C 1.2678(3) 0.5042(2) 0.5244(2) 0.0209(6) Uani 1 1 d .
H17A H 1.3693 0.4753 0.4896 0.025 Uiso 1 1 calc R
H17B H 1.1800 0.4627 0.5144 0.025 Uiso 1 1 calc R
C7 C 0.5909(3) 1.1860(2) 0.4445(2) 0.0171(5) Uani 1 1 d .
C22 C 0.6725(3) 0.7146(2) 0.8685(2) 0.0185(6) Uani 1 1 d .
H22A H 0.5507 0.7283 0.8783 0.022 Uiso 1 1 calc R
H22B H 0.7276 0.7316 0.9278 0.022 Uiso 1 1 calc R
C12 C 0.4463(3) 1.0908(2) 0.7416(2) 0.0185(6) Uani 1 1 d .
H12 H 0.3772 1.1272 0.7868 0.022 Uiso 1 1 calc R
C18 C 1.3061(3) 0.4749(2) 0.6488(2) 0.0195(6) Uani 1 1 d .
H18A H 1.3699 0.3908 0.6817 0.023 Uiso 1 1 calc R
H18B H 1.3741 0.5297 0.6594 0.023 Uiso 1 1 calc R
Cu1 Cu 0.74381(4) 0.08207(3) 0.97493(3) 0.02298(12) Uani 1 1 d .
Cl1 Cl 0.84277(8) -0.11083(6) 1.02939(5) 0.02314(16) Uani 1 1 d .
Cl2 Cl 0.62819(8) 0.27163(6) 0.91812(6) 0.02690(17) Uani 1 1 d .

loop_
_atom_site_aniso_label
_atom_site_aniso_U_11
_atom_site_aniso_U_22
_atom_site_aniso_U_33
_atom_site_aniso_U_23
_atom_site_aniso_U_13
_atom_site_aniso_U_12
O4 0.0208(9) 0.0164(9) 0.0106(9) -0.0015(7) 0.0044(7) -0.0020(7)
C3 0.0259(14) 0.0186(14) 0.0165(14) -0.0034(11) -0.0002(11) -0.0083(11)
O5 0.0291(10) 0.0190(9) 0.0140(9) -0.0063(8) 0.0002(7) -0.0038(8)
C16 0.0204(13) 0.0273(15) 0.0166(14) -0.0120(12) 0.0067(11) -0.0078(11)
C15 0.0176(13) 0.0287(15) 0.0129(13) -0.0107(12) 0.0058(10) -0.0052(11)
O7 0.0191(9) 0.0260(10) 0.0145(9) -0.0054(8) 0.0028(7) -0.0024(8)
O6 0.0205(9) 0.0158(9) 0.0198(10) -0.0054(8) 0.0048(7) -0.0034(7)
O1 0.0243(10) 0.0165(10) 0.0199(10) -0.0040(8) 0.0005(8) -0.0036(8)
O2 0.0338(11) 0.0360(13) 0.0330(12) -0.0107(10) 0.0026(9) -0.0057(10)
O3 0.0229(10) 0.0218(10) 0.0142(9) -0.0059(8) 0.0078(7) -0.0025(8)
C9 0.0149(12) 0.0177(13) 0.0148(13) -0.0064(10) 0.0005(10) -0.0068(10)
C14 0.0135(12) 0.0177(13) 0.0134(12) -0.0054(11) -0.0007(10) -0.0045(10)
C5 0.0172(12) 0.0202(14) 0.0132(13) -0.0047(11) 0.0009(10) -0.0088(10)
C11 0.0179(13) 0.0167(13) 0.0209(14) -0.0087(11) -0.0001(10) -0.0025(10)
C4 0.0146(12) 0.0211(14) 0.0162(13) -0.0068(11) -0.0001(10) -0.0054(10)
C10 0.0141(12) 0.0190(13) 0.0126(13) -0.0061(11) -0.0005(10) -0.0060(10)
C20 0.0261(14) 0.0163(13) 0.0149(13) -0.0040(11) 0.0015(11) -0.0037(11)
C21 0.0198(13) 0.0208(14) 0.0135(13) -0.0016(11) 0.0022(10) -0.0053(11)
C8 0.0139(12) 0.0154(13) 0.0134(13) -0.0054(10) 0.0007(10) -0.0044(10)
C19 0.0238(13) 0.0166(13) 0.0149(13) -0.0040(11) 0.0007(11) -0.0026(11)
C1 0.0248(14) 0.0252(15) 0.0125(13) -0.0021(11) 0.0030(11) -0.0115(12)
C6 0.0137(12) 0.0207(13) 0.0105(12) -0.0041(11) 0.0007(10) -0.0060(10)
C13 0.0188(13) 0.0250(14) 0.0127(13) -0.0076(11) 0.0028(10) -0.0075(11)
C2 0.0195(13) 0.0278(15) 0.0121(13) -0.0068(11) 0.0050(10) -0.0097(11)
C17 0.0224(13) 0.0206(14) 0.0213(14) -0.0103(12) 0.0060(11) -0.0031(11)
C7 0.0194(13) 0.0173(14) 0.0182(13) -0.0080(11) -0.0011(10) -0.0081(11)
C22 0.0215(13) 0.0219(14) 0.0088(12) -0.0014(11) 0.0034(10) -0.0044(11)
C12 0.0168(13) 0.0236(14) 0.0175(13) -0.0108(12) 0.0039(10) -0.0032(11)
C18 0.0220(13) 0.0161(13) 0.0210(14) -0.0074(11) 0.0051(11) -0.0036(11)
Cu1 0.0280(2) 0.0240(2) 0.01628(19) -0.00611(15) 0.00560(14) -0.00587(14)
Cl1 0.0296(4) 0.0229(4) 0.0184(3) -0.0073(3) 0.0046(3) -0.0086(3)
Cl2 0.0253(4) 0.0268(4) 0.0236(4) -0.0045(3) 0.0072(3) -0.0022(3)

loop_
_atom_type_symbol
_atom_type_description
_atom_type_scat_dispersion_real
_atom_type_scat_dispersion_imag
_atom_type_scat_source
C C 0.0033 0.0016 'International Tables Vol C Tables 4.2.6.8 and 6.1.1.4'
H H 0.0000 0.0000 'International Tables Vol C Tables 4.2.6.8 and 6.1.1.4'
O O 0.0106 0.0060 'International Tables Vol C Tables 4.2.6.8 and 6.1.1.4'
Cu Cu 0.3201 1.2651 'International Tables Vol C Tables 4.2.6.8 and 6.1.1.4'
Cl Cl 0.1484 0.1585 'International Tables Vol C Tables 4.2.6.8 and 6.1.1.4'

loop_
_geom_angle_atom_site_label_1
_geom_angle_atom_site_label_2
_geom_angle_atom_site_label_3
_geom_angle
C14 O4 C22 119.88(18)
C5 C3 C1 119.8(2)
C5 C3 H3 120.1
C1 C3 H3 120.1
C16 O5 C17 110.91(19)
O5 C16 C15 109.3(2)
O5 C16 H16A 109.8
C15 C16 H16A 109.8
O5 C16 H16B 109.8
C15 C16 H16B 109.8
H16A C16 H16B 108.3
O3 C15 C16 106.49(19)
O3 C15 H15A 110.4
C16 C15 H15A 110.4
O3 C15 H15B 110.4
C16 C15 H15B 110.4
H15A C15 H15B 108.6
C18 O7 C19 112.41(19)
C21 O6 C20 111.74(18)
C4 O3 C15 119.39(19)
C11 C9 C10 121.6(2)
C11 C9 C7 117.6(2)
C10 C9 C7 120.9(2)
O4 C14 C13 122.1(2)
O4 C14 C10 117.2(2)
C13 C14 C10 120.7(2)
C3 C5 C6 121.7(2)
C3 C5 C7 117.4(2)
C6 C5 C7 120.8(2)
C9 C11 C12 120.5(2)
C9 C11 H11 119.8
C12 C11 H11 119.8
O3 C4 C2 122.0(2)
O3 C4 C6 117.4(2)
C2 C4 C6 120.6(2)
C9 C10 C14 116.7(2)
C9 C10 C8 119.9(2)
C14 C10 C8 123.4(2)
O6 C20 C19 108.7(2)
O6 C20 H20A 109.9
C19 C20 H20A 109.9
O6 C20 H20B 109.9
C19 C20 H20B 109.9
H20A C20 H20B 108.3
O6 C21 C22 107.9(2)
O6 C21 H21A 110.1
C22 C21 H21A 110.1
O6 C21 H21B 110.1
C22 C21 H21B 110.1
H21A C21 H21B 108.4
O2 C8 C6 120.6(2)
O2 C8 C10 119.8(2)
C6 C8 C10 119.6(2)
O7 C19 C20 108.4(2)
O7 C19 H19A 110.0
C20 C19 H19A 110.0
O7 C19 H19B 110.0
C20 C19 H19B 110.0
H19A C19 H19B 108.4
C2 C1 C3 120.3(2)
C2 C1 H1 119.9
C3 C1 H1 119.9
C5 C6 C4 116.9(2)
C5 C6 C8 120.1(2)
C4 C6 C8 123.0(2)
C12 C13 C14 120.5(2)
C12 C13 H13 119.8
C14 C13 H13 119.8
C1 C2 C4 120.5(2)
C1 C2 H2 119.7
C4 C2 H2 119.7
O5 C17 C18 109.4(2)
O5 C17 H17A 109.8
C18 C17 H17A 109.8
O5 C17 H17B 109.8
C18 C17 H17B 109.8
H17A C17 H17B 108.2
O1 C7 C5 121.2(2)
O1 C7 C9 121.1(2)
C5 C7 C9 117.7(2)
O4 C22 C21 105.86(19)
O4 C22 H22A 110.6
C21 C22 H22A 110.6
O4 C22 H22B 110.6
C21 C22 H22B 110.6
H22A C22 H22B 108.7
C13 C12 C11 119.9(2)
C13 C12 H12 120.0
C11 C12 H12 120.0
O7 C18 C17 108.5(2)
O7 C18 H18A 110.0
C17 C18 H18A 110.0
O7 C18 H18B 110.0
C17 C18 H18B 110.0
H18A C18 H18B 108.4
Cl2 Cu1 Cl1 175.87(3)

loop_
_geom_bond_atom_site_label_1
_geom_bond_atom_site_label_2
_geom_bond_distance
O4 C14 1.347(3)
O4 C22 1.454(3)
C3 C5 1.389(3)
C3 C1 1.391(4)
C3 H3 0.9300
O5 C16 1.425(3)
O5 C17 1.426(3)
C16 C15 1.490(4)
C16 H16A 0.9700
C16 H16B 0.9700
C15 O3 1.461(3)
C15 H15A 0.9700
C15 H15B 0.9700
O7 C18 1.419(3)
O7 C19 1.422(3)
O6 C21 1.420(3)
O6 C20 1.429(3)
O1 C7 1.218(3)
O2 C8 1.320(3)
O3 C4 1.354(3)
C9 C11 1.381(4)
C9 C10 1.415(3)
C9 C7 1.488(4)
C14 C13 1.399(3)
C14 C10 1.422(3)
C5 C6 1.410(4)
C5 C7 1.487(4)
C11 C12 1.384(4)
C11 H11 0.9300
C4 C2 1.397(4)
C4 C6 1.426(3)
C10 C8 1.480(3)
C20 C19 1.501(4)
C20 H20A 0.9700
C20 H20B 0.9700
C21 C22 1.501(4)
C21 H21A 0.9700
C21 H21B 0.9700
C8 C6 1.474(3)
C19 H19A 0.9700
C19 H19B 0.9700
C1 C2 1.377(4)
C1 H1 0.9300
C13 C12 1.379(4)
C13 H13 0.9300
C2 H2 0.9300
C17 C18 1.503(4)
C17 H17A 0.9700
C17 H17B 0.9700
C22 H22A 0.9700
C22 H22B 0.9700
C12 H12 0.9300
C18 H18A 0.9700
C18 H18B 0.9700
Cu1 Cl2 2.1148(8)
Cu1 Cl1 2.1235(7)
